data_1549971
loop_
_publ_author_name
'Schulte, Kelsey A.'
'Vignesh, Kuduva R.'
'Dunbar, Kim R.'

_publ_section_title
;
 Effects of coordination sphere on unusually large zero field splitting
 and slow magnetic relaxation in trigonally symmetric molecules.
;
_journal_issue 48
_journal_name_full 'Chemical science'
_journal_page_first 9018
_journal_page_last 9026
_journal_paper_doi 10.1039/c8sc02820f
_journal_volume 9
_journal_year 2018
_chemical_formula_moiety 'C33 H47 Co N4 O7 S3, C H2 Cl2, H2 O, C4 H12 N'
_chemical_formula_sum 'C38 H63 Cl2 Co N5 O8 S3'
_chemical_formula_weight 943.94
_space_group_crystal_system triclinic
_space_group_IT_number 2
_space_group_name_Hall '-P 1'
_space_group_name_H-M_alt 'P -1'
_symmetry_space_group_name_Hall '-P 1'
_symmetry_space_group_name_H-M 'P -1'
_atom_sites_solution_hydrogens mixed
_audit_creation_date 2018-06-22
_audit_creation_method
;
Olex2 1.2
(compiled 2018.05.29 svn.r3508 for OlexSys, GUI svn.r5506)
;
_audit_update_record
;
2018-06-22 deposited with the CCDC.
2018-09-17 downloaded from the CCDC.
;
_cell_angle_alpha 107.139(2)
_cell_angle_beta 97.232(2)
_cell_angle_gamma 101.356(2)
_cell_formula_units_Z 2
_cell_length_a 8.8767(7)
_cell_length_b 14.5893(11)
_cell_length_c 19.0022(14)
_cell_measurement_reflns_used 20240
_cell_measurement_temperature 100(2)
_cell_measurement_theta_max 67.79
_cell_measurement_theta_min 4.71
_cell_volume 2260.7(3)
_computing_cell_refinement 'SAINT+ Ver. 8.34A (Bruker-AXS, 2014)'
_computing_data_collection 'APEX3(Bruker-AXS, 2015)'
_computing_data_reduction 'SAINT+ Ver. 8.34A (Bruker-AXS, 2014)'
_computing_molecular_graphics 'Olex2 (Dolomanov et al., 2009)'
_computing_publication_material 'Olex2 (Dolomanov et al., 2009)'
_computing_structure_refinement 'XL (Sheldrick, 2008)'
_computing_structure_solution 'SHELXTL (Sheldrick, 2008-2013)'
_diffrn_ambient_temperature 100.0
_diffrn_detector_area_resol_mean 7.9
_diffrn_detector_type 'CMOS area detector'
_diffrn_measured_fraction_theta_full 0.970
_diffrn_measured_fraction_theta_max 0.965
_diffrn_measurement_device 'three-circle diffractometer'
_diffrn_measurement_device_type 'Bruker PHOTON area detector'
_diffrn_measurement_method '0.5\ \w and 0.5\ \f scans'
_diffrn_radiation_collimation 'focusing mirrors'
_diffrn_radiation_monochromator 'mirror optics'
_diffrn_radiation_probe x-ray
_diffrn_radiation_type CuK\a
_diffrn_radiation_wavelength 1.54178
_diffrn_reflns_av_R_equivalents 0.0391
_diffrn_reflns_av_unetI/netI 0.0366
_diffrn_reflns_Laue_measured_fraction_full 0.970
_diffrn_reflns_Laue_measured_fraction_max 0.965
_diffrn_reflns_limit_h_max 10
_diffrn_reflns_limit_h_min -10
_diffrn_reflns_limit_k_max 17
_diffrn_reflns_limit_k_min -17
_diffrn_reflns_limit_l_max 22
_diffrn_reflns_limit_l_min -22
_diffrn_reflns_number 26923
_diffrn_reflns_point_group_measured_fraction_full 0.970
_diffrn_reflns_point_group_measured_fraction_max 0.965
_diffrn_reflns_theta_full 67.679
_diffrn_reflns_theta_max 68.031
_diffrn_reflns_theta_min 2.481
_diffrn_source 'microfocus sealed X-ray tube'
_diffrn_source_type 'Incoatec I\ms'
_diffrn_standards_number 0
_exptl_absorpt_coefficient_mu 5.799
_exptl_absorpt_correction_T_max 1.0000
_exptl_absorpt_correction_T_min 0.6746
_exptl_absorpt_correction_type multi-scan
_exptl_absorpt_process_details
'SADABS-2014/5 (Bruker,2014/5) was used for absorption correction. wR2(int) was 0.1305 before and 0.0582 after correction. The Ratio of minimum to maximum transmission is 0.6746. The \l/2 correction factor is 0.00150.'
_exptl_crystal_colour pink
_exptl_crystal_colour_primary pink
_exptl_crystal_density_diffrn 1.387
_exptl_crystal_density_method 'not measured'
_exptl_crystal_description block
_exptl_crystal_F_000 998
_exptl_crystal_size_max 0.369
_exptl_crystal_size_mid 0.342
_exptl_crystal_size_min 0.282
_refine_diff_density_max 0.445
_refine_diff_density_min -0.921
_refine_diff_density_rms 0.078
_refine_ls_extinction_method none
_refine_ls_goodness_of_fit_ref 1.061
_refine_ls_hydrogen_treatment constr
_refine_ls_matrix_type full
_refine_ls_number_parameters 544
_refine_ls_number_reflns 7962
_refine_ls_number_restraints 56
_refine_ls_restrained_S_all 1.078
_refine_ls_R_factor_all 0.0500
_refine_ls_R_factor_gt 0.0478
_refine_ls_shift/su_max 0.002
_refine_ls_shift/su_mean 0.000
_refine_ls_structure_factor_coef Fsqd
_refine_ls_weighting_details 'w=1/[\s^2^(Fo^2^)+(0.0470P)^2^+4.8812P] where P=(Fo^2^+2Fc^2^)/3'
_refine_ls_weighting_scheme calc
_refine_ls_wR_factor_gt 0.1237
_refine_ls_wR_factor_ref 0.1250
_reflns_Friedel_coverage 0.000
_reflns_number_gt 7577
_reflns_number_total 7962
_reflns_threshold_expression 'I > 2\s(I)'
_cod_data_source_file c8sc02820f2.cif
_cod_data_source_block co_mst_oh2
_cod_depositor_comments 'Adding full bibliography for 1549971--1549976.cif.'
_cod_database_code 1549971
_shelx_shelxl_version_number 2014/7
_shelx_space_group_comment
;
The symmetry employed for this shelxl refinement is uniquely defined
by the following loop, which should always be used as a source of
symmetry information in preference to the above space-group names.
They are only intended as comments.
;
_shelx_estimated_absorpt_t_max 0.292
_shelx_estimated_absorpt_t_min 0.223
_olex2_refinement_description
;
1. Fixed Uiso
 At 1.2 times of:
  All C(H) groups, All C(H,H) groups
 At 1.5 times of:
  All C(H,H,H) groups, All O(H,H) groups
2. Restrained distances
 Cl2A-C38A \\sim Cl1-C38 \\sim Cl2-C38 \\sim Cl1A-C38A
 with sigma of 0.01
3. Uiso/Uaniso restraints and constraints
Cl2A \\sim Cl1A \\sim Cl1 \\sim C38A \\sim C38 \\sim Cl2: within 1.9A with
sigma of 0.01 and sigma for terminal atoms of 0.02
4. Others
 Sof(Cl2A)=Sof(Cl1A)=Sof(C38A)=Sof(H38C)=Sof(H38D)=1-FVAR(1)
 Sof(Cl1)=Sof(Cl2)=Sof(C38)=Sof(H38A)=Sof(H38B)=FVAR(1)
5.a Free rotating group:
 O8(H8D,H8E)
5.b Rotating group:
 O7(H7A,H7B)
5.c Secondary CH2 refined with riding coordinates:
 C23(H23A,H23B), C24(H24A,H24B), C1(H1A,H1B), C2(H2A,H2B), C12(H12A,H12B),
 C13(H13A,H13B), C38(H38A,H38B), C38A(H38C,H38D)
5.d Aromatic/amide H refined with riding coordinates:
 C9(H9), C6(H6), C17(H17), C31(H31), C28(H28), C20(H20)
5.e Idealised Me refined as rotating group:
 C5(H5A,H5B,H5C), C33(H33A,H33B,H33C), C16(H16A,H16B,H16C), C11(H11A,H11B,
 H11C), C27(H27A,H27B,H27C), C22(H22A,H22B,H22C), C19(H19A,H19B,H19C), C35(H35A,
 H35B,H35C), C8(H8A,H8B,H8C), C30(H30A,H30B,H30C), C37(H37A,H37B,H37C),
 C34(H34A,H34B,H34C), C36(H36A,H36B,H36C)
;
_olex2_submission_special_instructions 'No special instructions were received'

loop_
_space_group_symop_operation_xyz
'x, y, z'
'-x, -y, -z'

loop_
_atom_site_label
_atom_site_type_symbol
_atom_site_fract_x
_atom_site_fract_y
_atom_site_fract_z
_atom_site_U_iso_or_equiv
_atom_site_adp_type
_atom_site_occupancy
_atom_site_site_symmetry_order
_atom_site_calc_flag
_atom_site_refinement_flags_posn
_atom_site_refinement_flags_adp
_atom_site_refinement_flags_occupancy
_atom_site_disorder_assembly
_atom_site_disorder_group
Co1 Co 0.84133(5) 0.73667(3) 0.31255(3) 0.01644(13) Uani 1 1 d . . . . .
S2 S 0.87397(9) 0.53802(5) 0.19649(4) 0.02115(17) Uani 1 1 d . . . . .
S3 S 0.94179(8) 0.87453(5) 0.20878(4) 0.02027(17) Uani 1 1 d . . . . .
N4 N 0.9776(3) 0.83134(18) 0.27358(14) 0.0191(5) Uani 1 1 d . . . . .
S1 S 0.61494(8) 0.82262(5) 0.42676(4) 0.02049(17) Uani 1 1 d . . . . .
Cl1 Cl 0.62014(17) 0.90831(12) -0.01278(7) 0.0630(4) Uani 0.851(3) 1 d D U P A 1
Cl2 Cl 0.9147(2) 0.85539(12) -0.03866(8) 0.0721(5) Uani 0.851(3) 1 d D U P A 1
O6 O 0.7720(2) 0.85407(16) 0.18487(12) 0.0239(5) Uani 1 1 d . . . . .
O7 O 0.6278(2) 0.71833(16) 0.24040(12) 0.0250(5) Uani 1 1 d . . . . .
H7A H 0.5582 0.7389 0.2661 0.037 Uiso 1 1 d GR . . . .
H7B H 0.6645 0.7630 0.2203 0.037 Uiso 1 1 d GR . . . .
O2 O 0.5003(2) 0.78424(18) 0.35653(13) 0.0281(5) Uani 1 1 d . . . . .
O1 O 0.6413(3) 0.92677(16) 0.46570(13) 0.0279(5) Uani 1 1 d . . . . .
O3 O 1.0276(3) 0.55805(16) 0.17765(13) 0.0288(5) Uani 1 1 d . . . . .
O4 O 0.7510(3) 0.55380(16) 0.14658(12) 0.0255(5) Uani 1 1 d . . . . .
O8 O 0.7992(3) 0.65283(18) 0.04260(14) 0.0337(5) Uani 1 1 d . . . . .
H8D H 0.8649 0.7106 0.0627 0.051 Uiso 1 1 d G . . . .
H8E H 0.7831 0.6262 0.0772 0.051 Uiso 1 1 d G . . . .
O5 O 1.0207(3) 0.84189(16) 0.14713(12) 0.0262(5) Uani 1 1 d . . . . .
N1 N 1.0613(3) 0.76441(18) 0.38992(14) 0.0175(5) Uani 1 1 d . . . . .
N2 N 0.7716(3) 0.79131(18) 0.41104(14) 0.0193(5) Uani 1 1 d . . . . .
N3 N 0.8694(3) 0.59626(18) 0.27992(14) 0.0205(5) Uani 1 1 d . . . . .
N5 N 0.3117(3) 0.6526(2) 0.05643(15) 0.0303(6) Uani 1 1 d . . . . .
C15 C 0.6651(4) 0.3687(2) 0.19135(17) 0.0217(6) Uani 1 1 d . . . . .
C10 C 0.4793(3) 0.6533(2) 0.45536(18) 0.0228(6) Uani 1 1 d . . . . .
C23 C 1.1677(3) 0.8528(2) 0.38396(17) 0.0194(6) Uani 1 1 d . . . . .
H23A H 1.2777 0.8550 0.4033 0.023 Uiso 1 1 calc R . . . .
H23B H 1.1427 0.9137 0.4144 0.023 Uiso 1 1 calc R . . . .
C3 C 0.5308(3) 0.7579(2) 0.48564(17) 0.0196(6) Uani 1 1 d . . . . .
C4 C 0.5059(3) 0.8083(2) 0.55657(18) 0.0210(6) Uani 1 1 d . . . . .
C32 C 0.9364(4) 1.0569(2) 0.30284(17) 0.0227(6) Uani 1 1 d . . . . .
C24 C 1.1475(3) 0.8474(2) 0.30246(17) 0.0202(6) Uani 1 1 d . . . . .
H24A H 1.2071 0.9097 0.2981 0.024 Uiso 1 1 calc R . . . .
H24B H 1.1870 0.7921 0.2731 0.024 Uiso 1 1 calc R . . . .
C9 C 0.3960(4) 0.6030(2) 0.49609(19) 0.0255(7) Uani 1 1 d . . . . .
H9 H 0.3627 0.5328 0.4767 0.031 Uiso 1 1 calc R . . . .
C6 C 0.4185(3) 0.7530(2) 0.59358(18) 0.0233(6) Uani 1 1 d . . . . .
H6 H 0.3987 0.7867 0.6412 0.028 Uiso 1 1 calc R . . . .
C17 C 0.6205(4) 0.2695(2) 0.18521(18) 0.0243(7) Uani 1 1 d . . . . .
H17 H 0.5150 0.2418 0.1864 0.029 Uiso 1 1 calc R . . . .
C1 C 1.0273(3) 0.7823(2) 0.46619(17) 0.0212(6) Uani 1 1 d . . . . .
H1A H 1.1241 0.8201 0.5038 0.025 Uiso 1 1 calc R . . . .
H1B H 0.9911 0.7182 0.4743 0.025 Uiso 1 1 calc R . . . .
C2 C 0.9022(3) 0.8396(2) 0.47652(17) 0.0230(6) Uani 1 1 d . . . . .
H2A H 0.8645 0.8396 0.5234 0.028 Uiso 1 1 calc R . . . .
H2B H 0.9457 0.9091 0.4800 0.028 Uiso 1 1 calc R . . . .
C21 C 0.9298(4) 0.3507(2) 0.18023(18) 0.0252(7) Uani 1 1 d . . . . .
C7 C 0.3602(4) 0.6518(2) 0.56366(19) 0.0260(7) Uani 1 1 d . . . . .
C26 C 1.1461(4) 1.0589(2) 0.23017(19) 0.0251(7) Uani 1 1 d . . . . .
C12 C 1.1242(3) 0.6758(2) 0.36671(17) 0.0201(6) Uani 1 1 d . . . . .
H12A H 1.1941 0.6720 0.4101 0.024 Uiso 1 1 calc R . . . .
H12B H 1.1857 0.6796 0.3272 0.024 Uiso 1 1 calc R . . . .
C13 C 0.9872(4) 0.5843(2) 0.33672(18) 0.0227(6) Uani 1 1 d . . . . .
H13A H 1.0258 0.5253 0.3139 0.027 Uiso 1 1 calc R . . . .
H13B H 0.9381 0.5740 0.3787 0.027 Uiso 1 1 calc R . . . .
C31 C 0.9911(4) 1.1589(2) 0.33583(18) 0.0261(7) Uani 1 1 d . . . . .
H31 H 0.9367 1.1935 0.3705 0.031 Uiso 1 1 calc R . . . .
C5 C 0.5651(4) 0.9180(2) 0.59778(19) 0.0266(7) Uani 1 1 d . . . . .
H5A H 0.6770 0.9387 0.5976 0.040 Uiso 1 1 calc GR . . . .
H5B H 0.5496 0.9325 0.6497 0.040 Uiso 1 1 calc GR . . . .
H5C H 0.5072 0.9541 0.5728 0.040 Uiso 1 1 calc GR . . . .
C18 C 0.7247(4) 0.2098(2) 0.17734(19) 0.0281(7) Uani 1 1 d . . . . .
C33 C 0.7969(4) 1.0066(2) 0.3282(2) 0.0287(7) Uani 1 1 d . . . . .
H33A H 0.7668 1.0559 0.3677 0.043 Uiso 1 1 calc GR . . . .
H33B H 0.8250 0.9558 0.3477 0.043 Uiso 1 1 calc GR . . . .
H33C H 0.7087 0.9757 0.2855 0.043 Uiso 1 1 calc GR . . . .
C14 C 0.8213(4) 0.4093(2) 0.18820(17) 0.0211(6) Uani 1 1 d . . . . .
C29 C 1.1228(4) 1.2122(2) 0.31973(19) 0.0280(7) Uani 1 1 d . . . . .
C25 C 1.0134(3) 1.0065(2) 0.24864(17) 0.0213(6) Uani 1 1 d . . . . .
C28 C 1.1962(4) 1.1608(2) 0.2671(2) 0.0281(7) Uani 1 1 d . . . . .
H28 H 1.2856 1.1967 0.2553 0.034 Uiso 1 1 calc R . . . .
C16 C 0.5404(4) 0.4260(2) 0.20124(19) 0.0264(7) Uani 1 1 d . . . . .
H16A H 0.4945 0.4288 0.1525 0.040 Uiso 1 1 calc GR . . . .
H16B H 0.5875 0.4934 0.2358 0.040 Uiso 1 1 calc GR . . . .
H16C H 0.4584 0.3931 0.2219 0.040 Uiso 1 1 calc GR . . . .
C11 C 0.5030(4) 0.5927(2) 0.3801(2) 0.0306(7) Uani 1 1 d . . . . .
H11A H 0.4405 0.6068 0.3401 0.046 Uiso 1 1 calc GR . . . .
H11B H 0.4699 0.5221 0.3739 0.046 Uiso 1 1 calc GR . . . .
H11C H 0.6141 0.6097 0.3774 0.046 Uiso 1 1 calc GR . . . .
C27 C 1.2399(4) 1.0139(3) 0.1743(2) 0.0339(8) Uani 1 1 d . . . . .
H27A H 1.2879 0.9674 0.1915 0.051 Uiso 1 1 calc GR . . . .
H27B H 1.3221 1.0664 0.1699 0.051 Uiso 1 1 calc GR . . . .
H27C H 1.1706 0.9788 0.1252 0.051 Uiso 1 1 calc GR . . . .
C20 C 0.8772(4) 0.2516(2) 0.17542(19) 0.0287(7) Uani 1 1 d . . . . .
H20 H 0.9498 0.2113 0.1706 0.034 Uiso 1 1 calc R . . . .
C22 C 1.1013(4) 0.3844(3) 0.1769(2) 0.0335(8) Uani 1 1 d . . . . .
H22A H 1.1089 0.3978 0.1297 0.050 Uiso 1 1 calc GR . . . .
H22B H 1.1544 0.3322 0.1794 0.050 Uiso 1 1 calc GR . . . .
H22C H 1.1511 0.4447 0.2193 0.050 Uiso 1 1 calc GR . . . .
C19 C 0.6731(4) 0.1028(3) 0.1728(2) 0.0385(9) Uani 1 1 d . . . . .
H19A H 0.6281 0.0992 0.2168 0.058 Uiso 1 1 calc GR . . . .
H19B H 0.7637 0.0737 0.1719 0.058 Uiso 1 1 calc GR . . . .
H19C H 0.5941 0.0662 0.1270 0.058 Uiso 1 1 calc GR . . . .
C35 C 0.3446(5) 0.5795(3) 0.0943(2) 0.0423(9) Uani 1 1 d . . . . .
H35A H 0.3296 0.5145 0.0562 0.063 Uiso 1 1 calc GR . . . .
H35B H 0.2726 0.5744 0.1288 0.063 Uiso 1 1 calc GR . . . .
H35C H 0.4528 0.6019 0.1224 0.063 Uiso 1 1 calc GR . . . .
C8 C 0.2583(4) 0.5959(3) 0.6032(2) 0.0375(9) Uani 1 1 d . . . . .
H8A H 0.1514 0.5702 0.5734 0.056 Uiso 1 1 calc GR . . . .
H8B H 0.2568 0.6406 0.6528 0.056 Uiso 1 1 calc GR . . . .
H8C H 0.3007 0.5408 0.6088 0.056 Uiso 1 1 calc GR . . . .
C30 C 1.1843(5) 1.3219(3) 0.3598(2) 0.0381(9) Uani 1 1 d . . . . .
H30A H 1.0976 1.3543 0.3588 0.057 Uiso 1 1 calc GR . . . .
H30B H 1.2628 1.3491 0.3346 0.057 Uiso 1 1 calc GR . . . .
H30C H 1.2323 1.3336 0.4120 0.057 Uiso 1 1 calc GR . . . .
C37 C 0.4196(5) 0.6573(3) 0.0028(2) 0.0430(9) Uani 1 1 d . . . . .
H37A H 0.5283 0.6755 0.0298 0.065 Uiso 1 1 calc GR . . . .
H37B H 0.4029 0.7071 -0.0205 0.065 Uiso 1 1 calc GR . . . .
H37C H 0.3984 0.5925 -0.0362 0.065 Uiso 1 1 calc GR . . . .
C34 C 0.3390(6) 0.7527(3) 0.1127(2) 0.0561(12) Uani 1 1 d . . . . .
H34A H 0.2671 0.7506 0.1477 0.084 Uiso 1 1 calc GR . . . .
H34B H 0.3205 0.7998 0.0870 0.084 Uiso 1 1 calc GR . . . .
H34C H 0.4474 0.7737 0.1406 0.084 Uiso 1 1 calc GR . . . .
C36 C 0.1459(4) 0.6179(4) 0.0142(2) 0.0521(11) Uani 1 1 d . . . . .
H36A H 0.1308 0.5528 -0.0236 0.078 Uiso 1 1 calc GR . . . .
H36B H 0.1233 0.6652 -0.0106 0.078 Uiso 1 1 calc GR . . . .
H36C H 0.0750 0.6129 0.0493 0.078 Uiso 1 1 calc GR . . . .
C38 C 0.8037(7) 0.9024(7) 0.0261(3) 0.0709(16) Uani 0.851(3) 1 d D U P A 1
H38A H 0.7905 0.8607 0.0587 0.085 Uiso 0.851(3) 1 calc R . P A 1
H38B H 0.8629 0.9699 0.0585 0.085 Uiso 0.851(3) 1 calc R . P A 1
Cl2A Cl 0.696(2) 0.8408(15) -0.0431(11) 0.146(5) Uiso 0.149(3) 1 d D U P A 2
Cl1A Cl 0.9556(19) 0.9983(14) 0.0105(11) 0.130(4) Uiso 0.149(3) 1 d D U P A 2
C38A C 0.828(5) 0.915(4) 0.0383(15) 0.092(5) Uiso 0.149(3) 1 d D U P A 2
H38C H 0.8852 0.8753 0.0602 0.110 Uiso 0.149(3) 1 calc R . P A 2
H38D H 0.7736 0.9507 0.0759 0.110 Uiso 0.149(3) 1 calc R . P A 2

loop_
_atom_site_aniso_label
_atom_site_aniso_U_11
_atom_site_aniso_U_22
_atom_site_aniso_U_33
_atom_site_aniso_U_23
_atom_site_aniso_U_13
_atom_site_aniso_U_12
Co1 0.0123(2) 0.0174(2) 0.0191(3) 0.00685(19) 0.00410(18) 0.00046(18)
S2 0.0211(4) 0.0191(4) 0.0222(4) 0.0071(3) 0.0054(3) 0.0012(3)
S3 0.0191(4) 0.0219(4) 0.0207(4) 0.0094(3) 0.0050(3) 0.0027(3)
N4 0.0142(12) 0.0213(13) 0.0228(13) 0.0100(11) 0.0047(10) 0.0017(10)
S1 0.0161(3) 0.0244(4) 0.0269(4) 0.0134(3) 0.0101(3) 0.0068(3)
Cl1 0.0582(8) 0.0881(11) 0.0409(7) 0.0251(7) -0.0028(6) 0.0157(7)
Cl2 0.1181(14) 0.0738(10) 0.0495(8) 0.0259(7) 0.0420(8) 0.0558(10)
O6 0.0189(11) 0.0291(12) 0.0235(11) 0.0117(9) 0.0018(9) 0.0025(9)
O7 0.0158(10) 0.0323(12) 0.0267(12) 0.0114(10) 0.0038(9) 0.0031(9)
O2 0.0171(11) 0.0451(14) 0.0299(12) 0.0193(11) 0.0091(9) 0.0116(10)
O1 0.0316(12) 0.0235(11) 0.0382(13) 0.0160(10) 0.0205(10) 0.0108(9)
O3 0.0271(12) 0.0268(12) 0.0324(13) 0.0103(10) 0.0122(10) 0.0016(9)
O4 0.0303(12) 0.0235(11) 0.0221(11) 0.0088(9) 0.0028(9) 0.0047(9)
O8 0.0338(14) 0.0345(13) 0.0338(13) 0.0152(11) 0.0077(11) 0.0040(11)
O5 0.0290(12) 0.0277(12) 0.0224(11) 0.0095(9) 0.0069(9) 0.0049(9)
N1 0.0139(12) 0.0199(12) 0.0200(13) 0.0083(10) 0.0061(10) 0.0025(10)
N2 0.0122(12) 0.0253(13) 0.0205(13) 0.0070(11) 0.0057(10) 0.0041(10)
N3 0.0183(12) 0.0186(12) 0.0217(13) 0.0066(10) 0.0013(10) 0.0000(10)
N5 0.0228(14) 0.0404(17) 0.0231(14) 0.0050(12) 0.0029(11) 0.0069(12)
C15 0.0207(15) 0.0229(15) 0.0185(15) 0.0057(12) 0.0017(12) 0.0016(12)
C10 0.0150(14) 0.0221(15) 0.0309(17) 0.0086(13) 0.0038(12) 0.0045(12)
C23 0.0123(14) 0.0207(15) 0.0249(16) 0.0085(12) 0.0038(11) 0.0017(11)
C3 0.0106(13) 0.0219(15) 0.0293(17) 0.0123(13) 0.0057(12) 0.0037(11)
C4 0.0141(14) 0.0228(15) 0.0287(16) 0.0121(13) 0.0055(12) 0.0037(12)
C32 0.0238(16) 0.0248(16) 0.0224(16) 0.0120(13) 0.0044(12) 0.0059(13)
C24 0.0133(14) 0.0229(15) 0.0264(16) 0.0117(13) 0.0060(12) 0.0019(11)
C9 0.0193(15) 0.0201(15) 0.0370(19) 0.0141(14) 0.0008(13) 0.0004(12)
C6 0.0185(15) 0.0304(17) 0.0251(16) 0.0142(14) 0.0067(12) 0.0061(13)
C17 0.0197(15) 0.0262(16) 0.0259(17) 0.0110(14) 0.0008(12) 0.0016(12)
C1 0.0152(14) 0.0289(16) 0.0195(15) 0.0098(13) 0.0034(11) 0.0026(12)
C2 0.0165(15) 0.0292(16) 0.0204(15) 0.0054(13) 0.0050(12) 0.0022(12)
C21 0.0204(16) 0.0259(16) 0.0271(17) 0.0078(13) 0.0020(13) 0.0037(13)
C7 0.0170(15) 0.0317(17) 0.0346(18) 0.0217(15) 0.0038(13) 0.0021(13)
C26 0.0212(16) 0.0280(17) 0.0308(18) 0.0171(14) 0.0055(13) 0.0051(13)
C12 0.0160(14) 0.0220(15) 0.0247(16) 0.0103(13) 0.0049(12) 0.0051(12)
C13 0.0234(16) 0.0195(15) 0.0251(16) 0.0103(13) 0.0027(12) 0.0020(12)
C31 0.0290(17) 0.0258(17) 0.0256(17) 0.0103(14) 0.0052(13) 0.0087(13)
C5 0.0297(17) 0.0234(16) 0.0266(17) 0.0075(13) 0.0102(14) 0.0042(13)
C18 0.0270(17) 0.0242(17) 0.0296(18) 0.0090(14) -0.0007(14) 0.0021(13)
C33 0.0313(18) 0.0270(17) 0.0321(18) 0.0121(14) 0.0156(14) 0.0073(14)
C14 0.0235(16) 0.0189(15) 0.0187(15) 0.0062(12) 0.0032(12) 0.0008(12)
C29 0.0295(17) 0.0240(16) 0.0298(18) 0.0131(14) -0.0019(14) 0.0032(13)
C25 0.0200(15) 0.0215(15) 0.0242(16) 0.0118(13) 0.0032(12) 0.0032(12)
C28 0.0205(16) 0.0278(17) 0.0398(19) 0.0191(15) 0.0071(14) 0.0013(13)
C16 0.0228(16) 0.0255(16) 0.0321(18) 0.0097(14) 0.0092(13) 0.0058(13)
C11 0.0270(17) 0.0238(17) 0.039(2) 0.0060(15) 0.0104(15) 0.0052(14)
C27 0.0295(18) 0.0342(19) 0.046(2) 0.0208(17) 0.0210(16) 0.0058(15)
C20 0.0249(17) 0.0245(16) 0.0353(19) 0.0083(14) 0.0007(14) 0.0086(13)
C22 0.0207(17) 0.0324(18) 0.048(2) 0.0130(16) 0.0072(15) 0.0076(14)
C19 0.0315(19) 0.0287(19) 0.056(2) 0.0183(17) 0.0010(17) 0.0061(15)
C35 0.046(2) 0.040(2) 0.036(2) 0.0130(17) 0.0030(17) 0.0024(17)
C8 0.0326(19) 0.041(2) 0.046(2) 0.0279(18) 0.0127(16) 0.0000(16)
C30 0.038(2) 0.0261(18) 0.045(2) 0.0112(16) 0.0025(17) 0.0012(15)
C37 0.034(2) 0.052(2) 0.044(2) 0.0182(19) 0.0162(17) 0.0035(18)
C34 0.065(3) 0.053(3) 0.041(2) -0.004(2) -0.006(2) 0.033(2)
C36 0.0231(19) 0.080(3) 0.044(2) 0.011(2) 0.0033(17) 0.011(2)
C38 0.084(4) 0.094(4) 0.048(3) 0.027(3) 0.014(3) 0.045(3)

loop_
_atom_type_symbol
_atom_type_description
_atom_type_scat_dispersion_real
_atom_type_scat_dispersion_imag
_atom_type_scat_source
C C 0.0181 0.0091 'International Tables Vol C Tables 4.2.6.8 and 6.1.1.4'
H H 0.0000 0.0000 'International Tables Vol C Tables 4.2.6.8 and 6.1.1.4'
Cl Cl 0.3639 0.7018 'International Tables Vol C Tables 4.2.6.8 and 6.1.1.4'
Co Co -2.3653 3.6143 'International Tables Vol C Tables 4.2.6.8 and 6.1.1.4'
N N 0.0311 0.0180 'International Tables Vol C Tables 4.2.6.8 and 6.1.1.4'
O O 0.0492 0.0322 'International Tables Vol C Tables 4.2.6.8 and 6.1.1.4'
S S 0.3331 0.5567 'International Tables Vol C Tables 4.2.6.8 and 6.1.1.4'

loop_
_geom_angle_atom_site_label_1
_geom_angle_atom_site_label_2
_geom_angle_atom_site_label_3
_geom_angle
_geom_angle_site_symmetry_1
N4 Co1 O7 97.21(9) .
N4 Co1 N1 81.48(9) .
N4 Co1 N2 118.90(10) .
N4 Co1 N3 114.81(10) .
O7 Co1 N1 176.72(9) .
N2 Co1 O7 97.10(9) .
N2 Co1 N1 80.99(9) .
N2 Co1 N3 120.04(10) .
N3 Co1 O7 100.82(9) .
N3 Co1 N1 82.46(10) .
O3 S2 O4 114.14(14) .
O3 S2 N3 113.83(13) .
O3 S2 C14 107.37(14) .
O4 S2 N3 108.80(13) .
O4 S2 C14 106.60(13) .
N3 S2 C14 105.47(13) .
N4 S3 C25 106.68(14) .
O6 S3 N4 108.95(13) .
O6 S3 C25 106.92(13) .
O5 S3 N4 113.64(13) .
O5 S3 O6 113.07(13) .
O5 S3 C25 107.16(14) .
S3 N4 Co1 132.28(15) .
C24 N4 Co1 112.71(18) .
C24 N4 S3 113.88(19) .
O2 S1 N2 108.52(13) .
O2 S1 C3 104.18(13) .
O1 S1 O2 115.23(14) .
O1 S1 N2 112.53(14) .
O1 S1 C3 107.35(14) .
N2 S1 C3 108.51(13) .
Co1 O7 H7A 111.1 .
Co1 O7 H7B 95.9 .
H7A O7 H7B 108.3 .
H8D O8 H8E 109.5 .
C23 N1 Co1 106.83(17) .
C1 N1 Co1 107.80(17) .
C1 N1 C23 111.5(2) .
C1 N1 C12 111.0(2) .
C12 N1 Co1 107.86(17) .
C12 N1 C23 111.6(2) .
S1 N2 Co1 130.46(15) .
C2 N2 Co1 113.93(18) .
C2 N2 S1 112.23(19) .
S2 N3 Co1 122.80(14) .
C13 N3 Co1 110.36(18) .
C13 N3 S2 114.2(2) .
C37 N5 C35 108.6(3) .
C37 N5 C36 109.4(3) .
C34 N5 C35 110.6(3) .
C34 N5 C37 108.9(3) .
C34 N5 C36 110.5(3) .
C36 N5 C35 108.9(3) .
C17 C15 C14 118.9(3) .
C17 C15 C16 116.7(3) .
C14 C15 C16 124.5(3) .
C3 C10 C11 124.1(3) .
C9 C10 C3 118.3(3) .
C9 C10 C11 117.6(3) .
N1 C23 H23A 109.9 .
N1 C23 H23B 109.9 .
N1 C23 C24 109.0(2) .
H23A C23 H23B 108.3 .
C24 C23 H23A 109.9 .
C24 C23 H23B 109.9 .
C10 C3 S1 117.5(2) .
C4 C3 S1 121.9(2) .
C4 C3 C10 120.4(3) .
C3 C4 C6 118.0(3) .
C3 C4 C5 125.8(3) .
C6 C4 C5 116.2(3) .
C31 C32 C33 117.2(3) .
C31 C32 C25 118.6(3) .
C25 C32 C33 124.2(3) .
N4 C24 C23 107.6(2) .
N4 C24 H24A 110.2 .
N4 C24 H24B 110.2 .
C23 C24 H24A 110.2 .
C23 C24 H24B 110.2 .
H24A C24 H24B 108.5 .
C10 C9 H9 118.9 .
C7 C9 C10 122.3(3) .
C7 C9 H9 118.9 .
C4 C6 H6 118.7 .
C7 C6 C4 122.7(3) .
C7 C6 H6 118.7 .
C15 C17 H17 119.0 .
C18 C17 C15 122.1(3) .
C18 C17 H17 119.0 .
N1 C1 H1A 109.6 .
N1 C1 H1B 109.6 .
N1 C1 C2 110.5(2) .
H1A C1 H1B 108.1 .
C2 C1 H1A 109.6 .
C2 C1 H1B 109.6 .
N2 C2 C1 108.0(2) .
N2 C2 H2A 110.1 .
N2 C2 H2B 110.1 .
C1 C2 H2A 110.1 .
C1 C2 H2B 110.1 .
H2A C2 H2B 108.4 .
C14 C21 C22 126.3(3) .
C20 C21 C14 117.6(3) .
C20 C21 C22 116.1(3) .
C9 C7 C8 120.9(3) .
C6 C7 C9 118.1(3) .
C6 C7 C8 121.0(3) .
C25 C26 C27 125.6(3) .
C28 C26 C25 117.6(3) .
C28 C26 C27 116.8(3) .
N1 C12 H12A 110.0 .
N1 C12 H12B 110.0 .
N1 C12 C13 108.5(2) .
H12A C12 H12B 108.4 .
C13 C12 H12A 110.0 .
C13 C12 H12B 110.0 .
N3 C13 C12 110.4(2) .
N3 C13 H13A 109.6 .
N3 C13 H13B 109.6 .
C12 C13 H13A 109.6 .
C12 C13 H13B 109.6 .
H13A C13 H13B 108.1 .
C32 C31 H31 118.9 .
C32 C31 C29 122.3(3) .
C29 C31 H31 118.9 .
C4 C5 H5A 109.5 .
C4 C5 H5B 109.5 .
C4 C5 H5C 109.5 .
H5A C5 H5B 109.5 .
H5A C5 H5C 109.5 .
H5B C5 H5C 109.5 .
C17 C18 C19 120.6(3) .
C20 C18 C17 118.0(3) .
C20 C18 C19 121.4(3) .
C32 C33 H33A 109.5 .
C32 C33 H33B 109.5 .
C32 C33 H33C 109.5 .
H33A C33 H33B 109.5 .
H33A C33 H33C 109.5 .
H33B C33 H33C 109.5 .
C15 C14 S2 117.3(2) .
C21 C14 S2 122.2(2) .
C21 C14 C15 120.4(3) .
C31 C29 C30 120.8(3) .
C28 C29 C31 117.7(3) .
C28 C29 C30 121.4(3) .
C32 C25 S3 117.3(2) .
C32 C25 C26 120.4(3) .
C26 C25 S3 122.3(2) .
C26 C28 H28 118.3 .
C29 C28 C26 123.4(3) .
C29 C28 H28 118.3 .
C15 C16 H16A 109.5 .
C15 C16 H16B 109.5 .
C15 C16 H16C 109.5 .
H16A C16 H16B 109.5 .
H16A C16 H16C 109.5 .
H16B C16 H16C 109.5 .
C10 C11 H11A 109.5 .
C10 C11 H11B 109.5 .
C10 C11 H11C 109.5 .
H11A C11 H11B 109.5 .
H11A C11 H11C 109.5 .
H11B C11 H11C 109.5 .
C26 C27 H27A 109.5 .
C26 C27 H27B 109.5 .
C26 C27 H27C 109.5 .
H27A C27 H27B 109.5 .
H27A C27 H27C 109.5 .
H27B C27 H27C 109.5 .
C21 C20 H20 118.5 .
C18 C20 C21 123.0(3) .
C18 C20 H20 118.5 .
C21 C22 H22A 109.5 .
C21 C22 H22B 109.5 .
C21 C22 H22C 109.5 .
H22A C22 H22B 109.5 .
H22A C22 H22C 109.5 .
H22B C22 H22C 109.5 .
C18 C19 H19A 109.5 .
C18 C19 H19B 109.5 .
C18 C19 H19C 109.5 .
H19A C19 H19B 109.5 .
H19A C19 H19C 109.5 .
H19B C19 H19C 109.5 .
N5 C35 H35A 109.5 .
N5 C35 H35B 109.5 .
N5 C35 H35C 109.5 .
H35A C35 H35B 109.5 .
H35A C35 H35C 109.5 .
H35B C35 H35C 109.5 .
C7 C8 H8A 109.5 .
C7 C8 H8B 109.5 .
C7 C8 H8C 109.5 .
H8A C8 H8B 109.5 .
H8A C8 H8C 109.5 .
H8B C8 H8C 109.5 .
C29 C30 H30A 109.5 .
C29 C30 H30B 109.5 .
C29 C30 H30C 109.5 .
H30A C30 H30B 109.5 .
H30A C30 H30C 109.5 .
H30B C30 H30C 109.5 .
N5 C37 H37A 109.5 .
N5 C37 H37B 109.5 .
N5 C37 H37C 109.5 .
H37A C37 H37B 109.5 .
H37A C37 H37C 109.5 .
H37B C37 H37C 109.5 .
N5 C34 H34A 109.5 .
N5 C34 H34B 109.5 .
N5 C34 H34C 109.5 .
H34A C34 H34B 109.5 .
H34A C34 H34C 109.5 .
H34B C34 H34C 109.5 .
N5 C36 H36A 109.5 .
N5 C36 H36B 109.5 .
N5 C36 H36C 109.5 .
H36A C36 H36B 109.5 .
H36A C36 H36C 109.5 .
H36B C36 H36C 109.5 .
Cl1 C38 Cl2 114.9(3) .
Cl1 C38 H38A 108.5 .
Cl1 C38 H38B 108.5 .
Cl2 C38 H38A 108.5 .
Cl2 C38 H38B 108.5 .
H38A C38 H38B 107.5 .
Cl1A Cl1A C38A 140(4) 2_775
Cl2A C38A Cl1A 105.1(15) .
Cl2A C38A H38C 110.7 .
Cl2A C38A H38D 110.7 .
Cl1A C38A H38C 110.7 .
Cl1A C38A H38D 110.7 .
H38C C38A H38D 108.8 .

loop_
_geom_bond_atom_site_label_1
_geom_bond_atom_site_label_2
_geom_bond_distance
_geom_bond_site_symmetry_2
Co1 N4 2.022(2) .
Co1 O7 2.115(2) .
Co1 N1 2.180(2) .
Co1 N2 2.032(2) .
Co1 N3 2.033(3) .
S2 O3 1.450(2) .
S2 O4 1.453(2) .
S2 N3 1.573(3) .
S2 C14 1.797(3) .
S3 N4 1.566(3) .
S3 O6 1.462(2) .
S3 O5 1.449(2) .
S3 C25 1.795(3) .
N4 C24 1.486(4) .
S1 O2 1.457(2) .
S1 O1 1.437(2) .
S1 N2 1.583(2) .
S1 C3 1.804(3) .
Cl1 C38 1.732(6) .
Cl2 C38 1.741(6) .
O7 H7A 0.8792 .
O7 H7B 0.8788 .
O8 H8D 0.8698 .
O8 H8E 0.8693 .
N1 C23 1.483(4) .
N1 C1 1.476(4) .
N1 C12 1.479(4) .
N2 C2 1.479(4) .
N3 C13 1.479(4) .
N5 C35 1.504(5) .
N5 C37 1.490(4) .
N5 C34 1.486(5) .
N5 C36 1.495(5) .
C15 C17 1.389(4) .
C15 C14 1.412(4) .
C15 C16 1.512(4) .
C10 C3 1.419(4) .
C10 C9 1.396(4) .
C10 C11 1.508(5) .
C23 H23A 0.9900 .
C23 H23B 0.9900 .
C23 C24 1.513(4) .
C3 C4 1.400(4) .
C4 C6 1.404(4) .
C4 C5 1.510(4) .
C32 C31 1.391(4) .
C32 C33 1.518(4) .
C32 C25 1.413(4) .
C24 H24A 0.9900 .
C24 H24B 0.9900 .
C9 H9 0.9500 .
C9 C7 1.382(5) .
C6 H6 0.9500 .
C6 C7 1.379(5) .
C17 H17 0.9500 .
C17 C18 1.383(5) .
C1 H1A 0.9900 .
C1 H1B 0.9900 .
C1 C2 1.515(4) .
C2 H2A 0.9900 .
C2 H2B 0.9900 .
C21 C14 1.402(5) .
C21 C20 1.401(5) .
C21 C22 1.520(4) .
C7 C8 1.512(4) .
C26 C25 1.415(4) .
C26 C28 1.395(5) .
C26 C27 1.510(5) .
C12 H12A 0.9900 .
C12 H12B 0.9900 .
C12 C13 1.524(4) .
C13 H13A 0.9900 .
C13 H13B 0.9900 .
C31 H31 0.9500 .
C31 C29 1.391(5) .
C5 H5A 0.9800 .
C5 H5B 0.9800 .
C5 H5C 0.9800 .
C18 C20 1.380(5) .
C18 C19 1.511(5) .
C33 H33A 0.9800 .
C33 H33B 0.9800 .
C33 H33C 0.9800 .
C29 C28 1.379(5) .
C29 C30 1.507(5) .
C28 H28 0.9500 .
C16 H16A 0.9800 .
C16 H16B 0.9800 .
C16 H16C 0.9800 .
C11 H11A 0.9800 .
C11 H11B 0.9800 .
C11 H11C 0.9800 .
C27 H27A 0.9800 .
C27 H27B 0.9800 .
C27 H27C 0.9800 .
C20 H20 0.9500 .
C22 H22A 0.9800 .
C22 H22B 0.9800 .
C22 H22C 0.9800 .
C19 H19A 0.9800 .
C19 H19B 0.9800 .
C19 H19C 0.9800 .
C35 H35A 0.9800 .
C35 H35B 0.9800 .
C35 H35C 0.9800 .
C8 H8A 0.9800 .
C8 H8B 0.9800 .
C8 H8C 0.9800 .
C30 H30A 0.9800 .
C30 H30B 0.9800 .
C30 H30C 0.9800 .
C37 H37A 0.9800 .
C37 H37B 0.9800 .
C37 H37C 0.9800 .
C34 H34A 0.9800 .
C34 H34B 0.9800 .
C34 H34C 0.9800 .
C36 H36A 0.9800 .
C36 H36B 0.9800 .
C36 H36C 0.9800 .
C38 H38A 0.9900 .
C38 H38B 0.9900 .
Cl2A C38A 1.733(9) .
Cl1A Cl1A 0.93(3) 2_775
Cl1A C38A 1.736(9) .
C38A H38C 0.9900 .
C38A H38D 0.9900 .

loop_
_geom_torsion_atom_site_label_1
_geom_torsion_atom_site_label_2
_geom_torsion_atom_site_label_3
_geom_torsion_atom_site_label_4
_geom_torsion
_geom_torsion_site_symmetry_1
Co1 N4 C24 C23 -39.4(3) .
Co1 N1 C23 C24 -39.8(3) .
Co1 N1 C1 C2 -36.9(3) .
Co1 N1 C12 C13 -35.0(3) .
Co1 N2 C2 C1 -36.4(3) .
Co1 N3 C13 C12 -40.5(3) .
S2 N3 C13 C12 102.6(3) .
S3 N4 C24 C23 151.2(2) .
N4 S3 C25 C32 -67.0(3) .
N4 S3 C25 C26 110.0(3) .
S1 N2 C2 C1 162.1(2) .
S1 C3 C4 C6 170.5(2) .
S1 C3 C4 C5 -9.6(4) .
O6 S3 N4 Co1 13.1(2) .
O6 S3 N4 C24 179.8(2) .
O6 S3 C25 C32 49.5(3) .
O6 S3 C25 C26 -133.6(3) .
O2 S1 N2 Co1 13.8(2) .
O2 S1 N2 C2 171.4(2) .
O2 S1 C3 C10 50.9(3) .
O2 S1 C3 C4 -124.5(3) .
O1 S1 N2 Co1 -114.90(19) .
O1 S1 N2 C2 42.7(2) .
O1 S1 C3 C10 173.6(2) .
O1 S1 C3 C4 -1.8(3) .
O3 S2 N3 Co1 85.16(19) .
O3 S2 N3 C13 -52.8(2) .
O3 S2 C14 C15 -169.4(2) .
O3 S2 C14 C21 11.7(3) .
O4 S2 N3 Co1 -43.36(19) .
O4 S2 N3 C13 178.64(19) .
O4 S2 C14 C15 -46.7(3) .
O4 S2 C14 C21 134.4(3) .
O5 S3 N4 Co1 -113.96(19) .
O5 S3 N4 C24 52.7(2) .
O5 S3 C25 C32 171.0(2) .
O5 S3 C25 C26 -12.1(3) .
N1 C23 C24 N4 52.4(3) .
N1 C1 C2 N2 48.3(3) .
N1 C12 C13 N3 50.7(3) .
N2 S1 C3 C10 -64.5(3) .
N2 S1 C3 C4 120.0(2) .
N3 S2 C14 C15 68.9(3) .
N3 S2 C14 C21 -110.0(3) .
C15 C17 C18 C20 -0.2(5) .
C15 C17 C18 C19 178.4(3) .
C10 C3 C4 C6 -4.8(4) .
C10 C3 C4 C5 175.1(3) .
C10 C9 C7 C6 -4.3(5) .
C10 C9 C7 C8 174.9(3) .
C23 N1 C1 C2 80.1(3) .
C23 N1 C12 C13 -152.1(2) .
C3 S1 N2 Co1 126.45(19) .
C3 S1 N2 C2 -76.0(2) .
C3 C10 C9 C7 1.1(5) .
C3 C4 C6 C7 1.5(5) .
C4 C6 C7 C9 3.0(5) .
C4 C6 C7 C8 -176.2(3) .
C32 C31 C29 C28 2.4(5) .
C32 C31 C29 C30 -176.5(3) .
C9 C10 C3 S1 -171.9(2) .
C9 C10 C3 C4 3.6(4) .
C17 C15 C14 S2 -179.9(2) .
C17 C15 C14 C21 -1.0(5) .
C17 C18 C20 C21 -0.7(5) .
C1 N1 C23 C24 -157.4(2) .
C1 N1 C12 C13 82.9(3) .
C12 N1 C23 C24 77.8(3) .
C12 N1 C1 C2 -154.8(2) .
C31 C32 C25 S3 178.8(2) .
C31 C32 C25 C26 1.8(5) .
C31 C29 C28 C26 -0.7(5) .
C5 C4 C6 C7 -178.3(3) .
C33 C32 C31 C29 176.8(3) .
C33 C32 C25 S3 -0.9(4) .
C33 C32 C25 C26 -177.9(3) .
C14 S2 N3 Co1 -157.39(16) .
C14 S2 N3 C13 64.6(2) .
C14 C15 C17 C18 1.1(5) .
C14 C21 C20 C18 0.7(5) .
C25 S3 N4 Co1 128.18(19) .
C25 S3 N4 C24 -65.1(2) .
C25 C32 C31 C29 -2.9(5) .
C25 C26 C28 C29 -0.4(5) .
C28 C26 C25 S3 -177.0(2) .
C28 C26 C25 C32 -0.2(5) .
C16 C15 C17 C18 -178.8(3) .
C16 C15 C14 S2 -0.1(4) .
C16 C15 C14 C21 178.9(3) .
C11 C10 C3 S1 5.5(4) .
C11 C10 C3 C4 -179.0(3) .
C11 C10 C9 C7 -176.4(3) .
C27 C26 C25 S3 2.3(5) .
C27 C26 C25 C32 179.1(3) .
C27 C26 C28 C29 -179.7(3) .
C20 C21 C14 S2 179.0(2) .
C20 C21 C14 C15 0.2(5) .
C22 C21 C14 S2 -0.4(5) .
C22 C21 C14 C15 -179.3(3) .
C22 C21 C20 C18 -179.8(3) .
C19 C18 C20 C21 -179.3(3) .
C30 C29 C28 C26 178.2(3) .
Cl1A Cl1A C38A Cl2A -83(6) 2_775
